data_4087952
loop_
_publ_author_name
'Nieto, Daniel'
'Bru\~na, Sonia'
'Gonz\'alez-Vadillo, Ana M'
'Perles, Josefina'
'Carrillo-Hermosilla, Fernando'
'Anti\~nolo, Antonio'
'Padr\'on, Jos\'e M.'
'Plata, Gabriela B.'
'Cuadrado, Isabel'

_publ_section_title
;
 Catalytically Generated Ferrocene-Containing Guanidines as Efficient
 Precursors for New Redox-Active Heterometallic Platinum(II) Complexes
 with Anticancer Activity
;
_journal_issue 22
_journal_name_full Organometallics
_journal_page_first 5407
_journal_paper_doi 10.1021/acs.organomet.5b00751
_journal_volume 34
_journal_year 2015
_chemical_absolute_configuration ad
_chemical_formula_sum 'C19 H31 Cl2 Fe N3 O Pt S'
_chemical_formula_weight 671.37
_space_group_IT_number 61
_space_group_name_Hall '-P 2ac 2ab'
_space_group_name_H-M_alt 'P b c a'
_symmetry_cell_setting orthorhombic
_symmetry_Int_Tables_number 61
_symmetry_space_group_name_H-M 'P b c a'
_atom_sites_solution_hydrogens geom
_atom_sites_solution_primary direct
_atom_sites_solution_secondary difmap
_audit_creation_method SHELXL-97
_cell_angle_alpha 90.00
_cell_angle_beta 90.00
_cell_angle_gamma 90.00
_cell_formula_units_Z 8
_cell_length_a 9.3472(4)
_cell_length_b 19.7677(6)
_cell_length_c 25.5026(10)
_cell_measurement_temperature 100(2)
_cell_volume 4712.2(3)
_computing_structure_refinement 'SHELXL-97 (Sheldrick, 2008)'
_computing_structure_solution 'SHELXS-97 (Sheldrick, 2008)'
_diffrn_ambient_temperature 100(2)
_diffrn_measured_fraction_theta_full 1.000
_diffrn_measured_fraction_theta_max 1.000
_diffrn_measurement_device_type 'Bruker Kappa Apex II'
_diffrn_radiation_monochromator graphite
_diffrn_radiation_type MoK\a
_diffrn_radiation_wavelength 0.71073
_diffrn_reflns_av_R_equivalents 0.0627
_diffrn_reflns_av_sigmaI/netI 0.0348
_diffrn_reflns_limit_h_max 11
_diffrn_reflns_limit_h_min -11
_diffrn_reflns_limit_k_max 23
_diffrn_reflns_limit_k_min -23
_diffrn_reflns_limit_l_max 30
_diffrn_reflns_limit_l_min -30
_diffrn_reflns_number 39945
_diffrn_reflns_theta_full 25.35
_diffrn_reflns_theta_max 25.35
_diffrn_reflns_theta_min 1.60
_diffrn_source 'fine-focus sealed tube'
_exptl_absorpt_coefficient_mu 6.877
_exptl_absorpt_correction_T_max 0.8747
_exptl_absorpt_correction_T_min 0.3708
_exptl_absorpt_correction_type multi-scan
_exptl_absorpt_process_details sadabs
_exptl_crystal_colour 'clear orange'
_exptl_crystal_density_diffrn 1.893
_exptl_crystal_density_method 'not measured'
_exptl_crystal_description plate
_exptl_crystal_F_000 2624
_exptl_crystal_size_max 0.18
_exptl_crystal_size_mid 0.16
_exptl_crystal_size_min 0.02
_refine_diff_density_max 1.585
_refine_diff_density_min -1.513
_refine_diff_density_rms 0.431
_refine_ls_extinction_method none
_refine_ls_goodness_of_fit_ref 1.033
_refine_ls_hydrogen_treatment refxyz
_refine_ls_matrix_type full
_refine_ls_number_parameters 269
_refine_ls_number_reflns 4309
_refine_ls_number_restraints 0
_refine_ls_restrained_S_all 1.033
_refine_ls_R_factor_all 0.0619
_refine_ls_R_factor_gt 0.0390
_refine_ls_shift/su_max 0.001
_refine_ls_shift/su_mean 0.000
_refine_ls_structure_factor_coef Fsqd
_refine_ls_weighting_details 'calc w=1/[\s^2^(Fo^2^)+(0.0979P)^2^+3.1499P] where P=(Fo^2^+2Fc^2^)/3'
_refine_ls_weighting_scheme calc
_refine_ls_wR_factor_gt 0.1173
_refine_ls_wR_factor_ref 0.1429
_reflns_number_gt 3300
_reflns_number_total 4309
_reflns_threshold_expression >2sigma(I)
_cod_data_source_file om5b00751_si_002.cif
_cod_data_source_block 4
_cod_database_code 4087952

loop_
_symmetry_equiv_pos_as_xyz
'x, y, z'
'x+1/2, -y+1/2, -z'
'-x, y+1/2, -z+1/2'
'-x+1/2, -y, z+1/2'
'-x, -y, -z'
'-x-1/2, y-1/2, z'
'x, -y-1/2, z-1/2'
'x-1/2, y, -z-1/2'

loop_
_atom_site_label
_atom_site_type_symbol
_atom_site_fract_x
_atom_site_fract_y
_atom_site_fract_z
_atom_site_U_iso_or_equiv
_atom_site_adp_type
_atom_site_occupancy
_atom_site_symmetry_multiplicity
_atom_site_calc_flag
_atom_site_refinement_flags
C1 C 0.4477(9) 0.2395(4) 0.3572(4) 0.036(2) Uani 1 1 d .
C2 C 0.4906(11) 0.2391(4) 0.3043(4) 0.051(3) Uani 1 1 d .
H2A H 0.4292 0.2443 0.2749 0.061 Uiso 1 1 calc R
C3 C 0.6393(13) 0.2297(5) 0.3023(5) 0.060(3) Uani 1 1 d .
H3A H 0.6956 0.2277 0.2713 0.071 Uiso 1 1 calc R
C4 C 0.6916(10) 0.2237(5) 0.3546(5) 0.053(3) Uani 1 1 d .
H4 H 0.7882 0.2169 0.3649 0.063 Uiso 1 1 calc R
C5 C 0.5717(9) 0.2298(4) 0.3881(4) 0.043(2) Uani 1 1 d .
H5 H 0.5741 0.2277 0.4253 0.051 Uiso 1 1 calc R
C6 C 0.4232(11) 0.0693(4) 0.3605(5) 0.058(3) Uani 1 1 d .
H6 H 0.3414 0.0702 0.3826 0.070 Uiso 1 1 calc R
C7 C 0.4244(12) 0.0761(4) 0.3065(5) 0.059(3) Uani 1 1 d .
H7 H 0.3430 0.0833 0.2849 0.071 Uiso 1 1 calc R
C8 C 0.5633(13) 0.0708(5) 0.2895(5) 0.060(3) Uani 1 1 d .
H8 H 0.5939 0.0728 0.2540 0.072 Uiso 1 1 calc R
C9 C 0.6519(10) 0.0620(4) 0.3327(4) 0.043(2) Uani 1 1 d .
H9 H 0.7531 0.0575 0.3319 0.052 Uiso 1 1 calc R
C10 C 0.5683(11) 0.0607(4) 0.3767(4) 0.047(2) Uani 1 1 d .
H10 H 0.6008 0.0552 0.4118 0.057 Uiso 1 1 calc R
C11 C 0.2627(10) 0.3173(4) 0.3675(4) 0.035(2) Uani 1 1 d .
C12 C 0.3450(12) 0.4268(5) 0.3267(4) 0.053(3) Uani 1 1 d .
H12 H 0.2736 0.4587 0.3422 0.064 Uiso 1 1 calc R
C13 C 0.4906(10) 0.4615(5) 0.3273(4) 0.044(2) Uani 1 1 d .
H13A H 0.5198 0.4697 0.3637 0.067 Uiso 1 1 calc R
H13B H 0.4844 0.5046 0.3086 0.067 Uiso 1 1 calc R
H13C H 0.5613 0.4324 0.3101 0.067 Uiso 1 1 calc R
C14 C 0.2971(14) 0.4095(6) 0.2735(5) 0.079(4) Uani 1 1 d .
H14A H 0.3651 0.3779 0.2575 0.118 Uiso 1 1 calc R
H14B H 0.2920 0.4507 0.2522 0.118 Uiso 1 1 calc R
H14C H 0.2023 0.3885 0.2752 0.118 Uiso 1 1 calc R
C15 C 0.0481(11) 0.3894(5) 0.3887(4) 0.049(3) Uani 1 1 d .
H15 H 0.0753 0.4283 0.3658 0.059 Uiso 1 1 calc R
C16 C 0.0908(11) 0.4054(5) 0.4432(5) 0.061(3) Uani 1 1 d .
H16A H 0.0800 0.3651 0.4652 0.092 Uiso 1 1 calc R
H16B H 0.0297 0.4417 0.4568 0.092 Uiso 1 1 calc R
H16C H 0.1909 0.4202 0.4437 0.092 Uiso 1 1 calc R
C17 C -0.1050(11) 0.3777(5) 0.3832(4) 0.055(3) Uani 1 1 d .
H17A H -0.1289 0.3725 0.3460 0.082 Uiso 1 1 calc R
H17B H -0.1575 0.4164 0.3977 0.082 Uiso 1 1 calc R
H17C H -0.1316 0.3366 0.4023 0.082 Uiso 1 1 calc R
C18 C -0.1112(10) 0.1023(5) 0.4461(4) 0.047(2) Uani 1 1 d .
H18A H -0.1262 0.0956 0.4084 0.071 Uiso 1 1 calc R
H18B H -0.1544 0.1453 0.4569 0.071 Uiso 1 1 calc R
H18C H -0.1559 0.0651 0.4655 0.071 Uiso 1 1 calc R
C19 C 0.0628(12) 0.1172(5) 0.5289(4) 0.056(3) Uani 1 1 d .
H19A H 0.0116 0.0792 0.5449 0.084 Uiso 1 1 calc R
H19B H 0.0106 0.1593 0.5357 0.084 Uiso 1 1 calc R
H19C H 0.1590 0.1204 0.5439 0.084 Uiso 1 1 calc R
Cl1 Cl 0.0694(2) 0.15786(12) 0.34089(8) 0.0441(6) Uani 1 1 d .
Cl2 Cl 0.3053(3) 0.22357(13) 0.49130(9) 0.0473(6) Uani 1 1 d .
Fe1 Fe 0.54489(13) 0.15063(5) 0.33853(5) 0.0329(3) Uani 1 1 d .
N1 N 0.3064(7) 0.2541(4) 0.3755(3) 0.0364(17) Uani 1 1 d .
N2 N 0.3557(7) 0.3683(3) 0.3612(3) 0.0330(16) Uani 1 1 d .
H2 H 0.4336 0.3662 0.3805 0.040 Uiso 1 1 calc R
N3 N 0.1204(9) 0.3287(4) 0.3693(4) 0.051(2) Uani 1 1 d .
H3 H 0.0651 0.2961 0.3575 0.062 Uiso 1 1 calc R
O1 O 0.1317(7) 0.0351(3) 0.4499(3) 0.0485(17) Uani 1 1 d .
Pt1A Pt 0.19130(5) 0.18496(2) 0.417329(13) 0.02336(19) Uani 0.902(2) 1 d P
Pt1B Pt 0.1204(5) 0.2152(2) 0.42033(13) 0.0275(16) Uani 0.098(2) 1 d P
S1 S 0.0757(2) 0.10394(10) 0.45967(8) 0.0305(5) Uani 1 1 d .

loop_
_atom_site_aniso_label
_atom_site_aniso_U_11
_atom_site_aniso_U_22
_atom_site_aniso_U_33
_atom_site_aniso_U_23
_atom_site_aniso_U_13
_atom_site_aniso_U_12
C1 0.035(5) 0.027(4) 0.045(5) -0.005(4) -0.003(4) 0.000(4)
C2 0.059(7) 0.027(5) 0.067(7) 0.007(5) 0.001(6) 0.001(4)
C3 0.067(7) 0.034(5) 0.077(9) 0.003(5) 0.045(7) -0.008(5)
C4 0.036(5) 0.033(5) 0.088(9) -0.007(5) -0.001(5) -0.010(4)
C5 0.028(5) 0.041(5) 0.058(6) -0.021(4) -0.004(5) 0.000(4)
C6 0.049(7) 0.020(4) 0.105(10) -0.009(5) 0.032(6) -0.003(4)
C7 0.059(7) 0.030(5) 0.089(9) -0.015(5) -0.029(7) -0.002(5)
C8 0.079(8) 0.046(6) 0.055(7) -0.021(5) 0.001(6) 0.005(6)
C9 0.034(5) 0.037(5) 0.058(7) -0.005(5) -0.007(5) 0.009(4)
C10 0.048(6) 0.040(5) 0.054(6) 0.004(4) 0.001(5) -0.009(5)
C11 0.036(5) 0.027(4) 0.043(5) 0.006(4) -0.002(4) 0.003(4)
C12 0.066(7) 0.043(6) 0.051(7) 0.009(5) -0.007(5) -0.014(5)
C13 0.054(6) 0.041(5) 0.038(5) 0.011(4) -0.005(5) -0.019(4)
C14 0.110(11) 0.062(7) 0.065(8) 0.033(6) -0.053(7) -0.031(7)
C15 0.059(7) 0.032(5) 0.055(6) -0.001(4) 0.012(5) 0.003(5)
C16 0.036(6) 0.047(6) 0.100(10) -0.009(6) 0.006(6) -0.002(5)
C17 0.054(7) 0.056(6) 0.055(7) 0.005(5) 0.015(5) -0.003(5)
C18 0.040(6) 0.049(5) 0.053(6) 0.003(5) -0.001(5) -0.012(4)
C19 0.073(8) 0.060(6) 0.035(5) 0.013(4) 0.002(5) -0.036(6)
Cl1 0.0456(13) 0.0581(14) 0.0286(11) 0.0003(10) -0.0038(10) -0.0125(11)
Cl2 0.0662(16) 0.0489(13) 0.0269(12) -0.0011(10) -0.0025(11) -0.0269(11)
Fe1 0.0343(7) 0.0255(6) 0.0390(7) -0.0070(5) 0.0035(6) -0.0010(5)
N1 0.040(4) 0.031(4) 0.038(4) 0.003(3) 0.000(3) 0.004(3)
N2 0.028(4) 0.032(4) 0.039(4) 0.017(3) -0.006(3) 0.003(3)
N3 0.044(5) 0.030(4) 0.080(7) -0.003(4) 0.009(5) -0.007(4)
O1 0.050(4) 0.037(3) 0.059(5) -0.001(3) 0.019(3) 0.005(3)
Pt1A 0.0271(3) 0.0203(3) 0.0227(2) 0.00202(14) 0.00235(15) 0.0000(2)
Pt1B 0.029(3) 0.028(2) 0.026(2) -0.0020(14) 0.0034(14) 0.001(2)
S1 0.0349(11) 0.0304(10) 0.0261(10) -0.0013(8) 0.0037(9) -0.0071(9)

loop_
_atom_type_symbol
_atom_type_description
_atom_type_scat_dispersion_real
_atom_type_scat_dispersion_imag
_atom_type_scat_source
C C 0.0033 0.0016 'International Tables Vol C Tables 4.2.6.8 and 6.1.1.4'
H H 0.0000 0.0000 'International Tables Vol C Tables 4.2.6.8 and 6.1.1.4'
N N 0.0061 0.0033 'International Tables Vol C Tables 4.2.6.8 and 6.1.1.4'
O O 0.0106 0.0060 'International Tables Vol C Tables 4.2.6.8 and 6.1.1.4'
S S 0.1246 0.1234 'International Tables Vol C Tables 4.2.6.8 and 6.1.1.4'
Cl Cl 0.1484 0.1585 'International Tables Vol C Tables 4.2.6.8 and 6.1.1.4'
Fe Fe 0.3463 0.8444 'International Tables Vol C Tables 4.2.6.8 and 6.1.1.4'
Pt Pt -1.7033 8.3905 'International Tables Vol C Tables 4.2.6.8 and 6.1.1.4'

loop_
_geom_angle_atom_site_label_1
_geom_angle_atom_site_label_2
_geom_angle_atom_site_label_3
_geom_angle
C2 C1 C5 107.4(8)
C2 C1 N1 125.3(8)
C5 C1 N1 127.0(8)
C2 C1 Fe1 69.1(5)
C5 C1 Fe1 69.3(5)
N1 C1 Fe1 131.6(6)
C3 C2 C1 108.5(10)
C3 C2 Fe1 69.7(6)
C1 C2 Fe1 70.3(5)
C3 C2 H2A 125.7
C1 C2 H2A 125.7
Fe1 C2 H2A 125.9
C2 C3 C4 108.4(10)
C2 C3 Fe1 69.7(5)
C4 C3 Fe1 69.9(6)
C2 C3 H3A 125.8
C4 C3 H3A 125.8
Fe1 C3 H3A 126.2
C5 C4 C3 106.6(9)
C5 C4 Fe1 69.4(5)
C3 C4 Fe1 68.9(5)
C5 C4 H4 126.7
C3 C4 H4 126.7
Fe1 C4 H4 126.6
C1 C5 C4 108.9(9)
C1 C5 Fe1 69.9(5)
C4 C5 Fe1 69.8(5)
C1 C5 H5 125.5
C4 C5 H5 125.5
Fe1 C5 H5 126.3
C7 C6 C10 107.0(9)
C7 C6 Fe1 69.3(6)
C10 C6 Fe1 69.2(5)
C7 C6 H6 126.5
C10 C6 H6 126.5
Fe1 C6 H6 126.5
C8 C7 C6 108.3(10)
C8 C7 Fe1 70.0(6)
C6 C7 Fe1 71.0(6)
C8 C7 H7 125.8
C6 C7 H7 125.8
Fe1 C7 H7 124.8
C7 C8 C9 108.8(11)
C7 C8 Fe1 70.4(6)
C9 C8 Fe1 70.0(6)
C7 C8 H8 125.6
C9 C8 H8 125.6
Fe1 C8 H8 125.6
C10 C9 C8 108.2(9)
C10 C9 Fe1 70.9(5)
C8 C9 Fe1 69.8(5)
C10 C9 H9 125.9
C8 C9 H9 125.9
Fe1 C9 H9 125.0
C9 C10 C6 107.7(10)
C9 C10 Fe1 69.8(5)
C6 C10 Fe1 69.9(6)
C9 C10 H10 126.2
C6 C10 H10 126.2
Fe1 C10 H10 125.8
N1 C11 N2 121.6(8)
N1 C11 N3 117.1(8)
N2 C11 N3 121.2(7)
N2 C12 C14 113.3(8)
N2 C12 C13 106.8(8)
C14 C12 C13 112.7(10)
N2 C12 H12 107.9
C14 C12 H12 107.9
C13 C12 H12 107.9
C12 C13 H13A 109.5
C12 C13 H13B 109.5
H13A C13 H13B 109.5
C12 C13 H13C 109.5
H13A C13 H13C 109.5
H13B C13 H13C 109.5
C12 C14 H14A 109.5
C12 C14 H14B 109.5
H14A C14 H14B 109.5
C12 C14 H14C 109.5
H14A C14 H14C 109.5
H14B C14 H14C 109.5
C17 C15 N3 107.0(8)
C17 C15 C16 112.9(9)
N3 C15 C16 111.7(9)
C17 C15 H15 108.4
N3 C15 H15 108.4
C16 C15 H15 108.4
C15 C16 H16A 109.5
C15 C16 H16B 109.5
H16A C16 H16B 109.5
C15 C16 H16C 109.5
H16A C16 H16C 109.5
H16B C16 H16C 109.5
C15 C17 H17A 109.5
C15 C17 H17B 109.5
H17A C17 H17B 109.5
C15 C17 H17C 109.5
H17A C17 H17C 109.5
H17B C17 H17C 109.5
S1 C18 H18A 109.5
S1 C18 H18B 109.5
H18A C18 H18B 109.5
S1 C18 H18C 109.5
H18A C18 H18C 109.5
H18B C18 H18C 109.5
S1 C19 H19A 109.5
S1 C19 H19B 109.5
H19A C19 H19B 109.5
S1 C19 H19C 109.5
H19A C19 H19C 109.5
H19B C19 H19C 109.5
Pt1A Cl1 Pt1B 21.98(13)
Pt1A Cl2 Pt1B 20.90(12)
C8 Fe1 C2 115.5(5)
C8 Fe1 C3 106.5(5)
C2 Fe1 C3 40.7(4)
C8 Fe1 C9 40.2(4)
C2 Fe1 C9 147.4(4)
C3 Fe1 C9 114.9(4)
C8 Fe1 C7 39.7(4)
C2 Fe1 C7 108.4(4)
C3 Fe1 C7 128.4(5)
C9 Fe1 C7 67.4(4)
C8 Fe1 C5 168.0(4)
C2 Fe1 C5 68.4(4)
C3 Fe1 C5 68.5(4)
C9 Fe1 C5 130.8(4)
C7 Fe1 C5 151.8(5)
C8 Fe1 C10 66.8(4)
C2 Fe1 C10 171.3(4)
C3 Fe1 C10 147.9(5)
C9 Fe1 C10 39.3(4)
C7 Fe1 C10 67.6(4)
C5 Fe1 C10 111.2(4)
C8 Fe1 C4 128.5(5)
C2 Fe1 C4 69.0(4)
C3 Fe1 C4 41.2(5)
C9 Fe1 C4 107.2(4)
C7 Fe1 C4 166.5(5)
C5 Fe1 C4 40.8(4)
C10 Fe1 C4 116.8(4)
C8 Fe1 C1 149.0(4)
C2 Fe1 C1 40.6(4)
C3 Fe1 C1 68.5(4)
C9 Fe1 C1 170.4(4)
C7 Fe1 C1 118.3(4)
C5 Fe1 C1 40.8(3)
C10 Fe1 C1 133.5(4)
C4 Fe1 C1 68.9(4)
C8 Fe1 C6 66.6(5)
C2 Fe1 C6 131.2(4)
C3 Fe1 C6 167.4(6)
C9 Fe1 C6 67.3(4)
C7 Fe1 C6 39.7(5)
C5 Fe1 C6 120.3(4)
C10 Fe1 C6 40.9(4)
C4 Fe1 C6 151.3(5)
C1 Fe1 C6 111.5(4)
C11 N1 C1 115.1(7)
C11 N1 Pt1A 123.2(6)
C1 N1 Pt1A 121.5(5)
C11 N1 Pt1B 99.4(6)
C1 N1 Pt1B 145.3(6)
Pt1A N1 Pt1B 23.82(16)
C11 N2 C12 128.6(8)
C11 N2 H2 115.7
C12 N2 H2 115.7
C11 N3 C15 127.2(8)
C11 N3 H3 116.4
C15 N3 H3 116.4
Pt1B Pt1A N1 89.3(3)
Pt1B Pt1A S1 94.6(2)
N1 Pt1A S1 175.7(2)
Pt1B Pt1A Cl2 92.9(2)
N1 Pt1A Cl2 87.8(2)
S1 Pt1A Cl2 93.80(8)
Pt1B Pt1A Cl1 82.1(2)
N1 Pt1A Cl1 88.6(2)
S1 Pt1A Cl1 90.18(8)
Cl2 Pt1A Cl1 173.89(9)
Pt1A Pt1B N1 66.9(3)
Pt1A Pt1B Cl1 75.9(2)
N1 Pt1B Cl1 83.3(2)
Pt1A Pt1B S1 64.0(2)
N1 Pt1B S1 130.9(3)
Cl1 Pt1B S1 83.48(14)
Pt1A Pt1B Cl2 66.2(2)
N1 Pt1B Cl2 79.0(2)
Cl1 Pt1B Cl2 141.9(3)
S1 Pt1B Cl2 83.19(15)
O1 S1 C18 107.3(4)
O1 S1 C19 109.0(5)
C18 S1 C19 97.4(5)
O1 S1 Pt1A 114.3(3)
C18 S1 Pt1A 113.4(3)
C19 S1 Pt1A 114.1(3)
O1 S1 Pt1B 134.1(3)
C18 S1 Pt1B 96.0(3)
C19 S1 Pt1B 106.5(3)
Pt1A S1 Pt1B 21.34(12)

loop_
_geom_bond_atom_site_label_1
_geom_bond_atom_site_label_2
_geom_bond_distance
C1 C2 1.407(14)
C1 C5 1.414(12)
C1 N1 1.431(11)
C1 Fe1 2.034(8)
C2 C3 1.403(14)
C2 Fe1 2.018(9)
C2 H2A 0.9500
C3 C4 1.425(16)
C3 Fe1 2.018(9)
C3 H3A 0.9500
C4 C5 1.414(14)
C4 Fe1 2.033(9)
C4 H4 0.9500
C5 Fe1 2.027(9)
C5 H5 0.9500
C6 C7 1.384(16)
C6 C10 1.428(14)
C6 Fe1 2.048(9)
C6 H6 0.9500
C7 C8 1.373(15)
C7 Fe1 2.026(9)
C7 H7 0.9500
C8 C9 1.390(14)
C8 Fe1 2.021(10)
C8 H8 0.9500
C9 C10 1.367(14)
C9 Fe1 2.024(9)
C9 H9 0.9500
C10 Fe1 2.038(9)
C10 H10 0.9500
C11 N1 1.331(10)
C11 N2 1.341(11)
C11 N3 1.349(13)
C12 N2 1.457(11)
C12 C14 1.469(15)
C12 C13 1.524(13)
C12 H12 1.0000
C13 H13A 0.9800
C13 H13B 0.9800
C13 H13C 0.9800
C14 H14A 0.9800
C14 H14B 0.9800
C14 H14C 0.9800
C15 C17 1.456(14)
C15 N3 1.462(12)
C15 C16 1.481(16)
C15 H15 1.0000
C16 H16A 0.9800
C16 H16B 0.9800
C16 H16C 0.9800
C17 H17A 0.9800
C17 H17B 0.9800
C17 H17C 0.9800
C18 S1 1.782(10)
C18 H18A 0.9800
C18 H18B 0.9800
C18 H18C 0.9800
C19 S1 1.788(10)
C19 H19A 0.9800
C19 H19B 0.9800
C19 H19C 0.9800
Cl1 Pt1A 2.320(2)
Cl1 Pt1B 2.370(4)
Cl2 Pt1A 2.297(2)
Cl2 Pt1B 2.508(5)
N1 Pt1A 2.040(7)
N1 Pt1B 2.218(8)
N2 H2 0.8800
N3 H3 0.8800
O1 S1 1.480(6)
Pt1A Pt1B 0.896(5)
Pt1A S1 2.213(2)
Pt1B S1 2.453(4)
